data_7229799
loop_
_publ_author_name
'Zhang, Wan-Ying'
'Chen, Peng'
'Tian, Yong-Mei'
'Li, Hong-Feng'
'Sun, Wen-Bin'
'Yan, Peng-Fei'

_publ_section_title
;
 A series of salen-type asymmetric dinuclear Dy(iii) complexes:
 site-resolved two-step magnetic relaxation process
;
_journal_issue 6
_journal_name_full CrystEngComm
_journal_page_first 777
_journal_paper_doi 10.1039/C7CE01797A
_journal_volume 20
_journal_year 2018
_chemical_formula_moiety 'C60 H40 Dy2 F12 N2 O11, C4 H9 O'
_chemical_formula_sum 'C64 H49 Dy2 F12 N2 O12'
_chemical_formula_weight 1591.05
_space_group_crystal_system triclinic
_space_group_IT_number 2
_space_group_name_Hall '-P 1'
_space_group_name_H-M_alt 'P -1'
_symmetry_space_group_name_Hall '-P 1'
_symmetry_space_group_name_H-M 'P -1'
_atom_sites_solution_hydrogens mixed
_atom_sites_solution_primary direct
_audit_block_doi 10.5517/ccdc.csd.cc1q14fb
_audit_creation_date 2017-11-27
_audit_creation_method
;
Olex2 1.2
(compiled 2017.08.10 svn.r3458 for OlexSys, GUI svn.r5381)
;
_audit_update_record
;
2017-12-06 deposited with the CCDC.
2017-12-26 downloaded from the CCDC.
;
_cell_angle_alpha 94.837(2)
_cell_angle_beta 90.373(2)
_cell_angle_gamma 95.881(2)
_cell_formula_units_Z 2
_cell_length_a 10.7743(3)
_cell_length_b 13.7731(4)
_cell_length_c 21.4829(6)
_cell_measurement_reflns_used 8318
_cell_measurement_temperature 293(2)
_cell_measurement_theta_max 29.3565
_cell_measurement_theta_min 2.9099
_cell_volume 3159.52(16)
_computing_cell_refinement
;
CrysAlisPro, Agilent Technologies,
Version 1.171.35.21 (release 20-01-2012 CrysAlis171 .NET)
(compiled Jan 23 2012,18:06:46)
;
_computing_data_collection
;
CrysAlisPro, Agilent Technologies,
Version 1.171.35.21 (release 20-01-2012 CrysAlis171 .NET)
(compiled Jan 23 2012,18:06:46)
;
_computing_data_reduction
;
CrysAlisPro, Agilent Technologies,
Version 1.171.35.21 (release 20-01-2012 CrysAlis171 .NET)
(compiled Jan 23 2012,18:06:46)
;
_computing_molecular_graphics 'Olex2 (Dolomanov et al., 2009)'
_computing_publication_material 'Olex2 (Dolomanov et al., 2009)'
_computing_structure_refinement 'XL (Sheldrick, 2008)'
_computing_structure_solution 'SIR2004 (Burla et al., 2007)'
_diffrn_ambient_temperature 293(2)
_diffrn_detector_area_resol_mean 8
_diffrn_measured_fraction_theta_full 0.998
_diffrn_measured_fraction_theta_max 0.831
_diffrn_measurement_details
;
#__ type_ start__ end____ width___ exp.time_
  1 omega    7.00   68.00   1.0000   40.0000
omega____ theta____ kappa____ phi______ frames
    -       14.6223   38.0000  -60.0000 61

#__ type_ start__ end____ width___ exp.time_
  2 omega    1.00   74.00   1.0000   40.0000
omega____ theta____ kappa____ phi______ frames
    -       14.6223   57.0000 -150.0000 73

#__ type_ start__ end____ width___ exp.time_
  3 omega  -33.00   28.00   1.0000   40.0000
omega____ theta____ kappa____ phi______ frames
    -       14.6223  -57.0000   90.0000 61

#__ type_ start__ end____ width___ exp.time_
  4 omega    3.00   80.00   1.0000   40.0000
omega____ theta____ kappa____ phi______ frames
    -       14.6223   57.0000    0.0000 77

#__ type_ start__ end____ width___ exp.time_
  5 omega  -84.00  -21.00   1.0000   40.0000
omega____ theta____ kappa____ phi______ frames
    -      -15.7941  -38.0000    0.0000 63

#__ type_ start__ end____ width___ exp.time_
  6 omega  -19.00    6.00   1.0000   40.0000
omega____ theta____ kappa____ phi______ frames
    -      -15.7941  -99.0000  120.0000 25

#__ type_ start__ end____ width___ exp.time_
  7 omega   -9.00   20.00   1.0000   40.0000
omega____ theta____ kappa____ phi______ frames
    -      -15.7941  -99.0000 -120.0000 29
;
_diffrn_measurement_device_type 'Bruker SMART APEX CCD area detector'
_diffrn_measurement_method '\w and \f scans'
_diffrn_orient_matrix_UB_11 0.0293265000
_diffrn_orient_matrix_UB_12 0.0486880000
_diffrn_orient_matrix_UB_13 0.0017478000
_diffrn_orient_matrix_UB_21 -0.0204240000
_diffrn_orient_matrix_UB_22 0.0046137000
_diffrn_orient_matrix_UB_23 -0.0309665000
_diffrn_orient_matrix_UB_31 -0.0557113000
_diffrn_orient_matrix_UB_32 0.0175554000
_diffrn_orient_matrix_UB_33 0.0116705000
_diffrn_radiation_monochromator graphite
_diffrn_radiation_type MoK\a
_diffrn_radiation_wavelength 0.710
_diffrn_reflns_av_R_equivalents 0.0349
_diffrn_reflns_av_unetI/netI 0.0631
_diffrn_reflns_Laue_measured_fraction_full 0.998
_diffrn_reflns_Laue_measured_fraction_max 0.831
_diffrn_reflns_limit_h_max 14
_diffrn_reflns_limit_h_min -14
_diffrn_reflns_limit_k_max 17
_diffrn_reflns_limit_k_min -17
_diffrn_reflns_limit_l_max 27
_diffrn_reflns_limit_l_min -28
_diffrn_reflns_number 29005
_diffrn_reflns_point_group_measured_fraction_full 0.998
_diffrn_reflns_point_group_measured_fraction_max 0.831
_diffrn_reflns_theta_full 26.000
_diffrn_reflns_theta_max 29.388
_diffrn_reflns_theta_min 2.913
_diffrn_source 'sealed tube'
_exptl_absorpt_coefficient_mu 2.444
_exptl_absorpt_correction_T_max 1.00000
_exptl_absorpt_correction_T_min 0.79024
_exptl_absorpt_correction_type multi-scan
_exptl_absorpt_process_details
;
CrysAlisPro, Agilent Technologies,
Version 1.171.35.21 (release 20-01-2012 CrysAlis171 .NET)
(compiled Jan 23 2012,18:06:46)
Empirical absorption correction using spherical harmonics,
 implemented in SCALE3 ABSPACK scaling algorithm.
;
_exptl_crystal_density_diffrn 1.672
_exptl_crystal_description block
_exptl_crystal_F_000 1566
_refine_diff_density_max 1.914
_refine_diff_density_min -2.300
_refine_diff_density_rms 0.114
_refine_ls_extinction_method none
_refine_ls_goodness_of_fit_ref 1.127
_refine_ls_hydrogen_treatment constr
_refine_ls_matrix_type full
_refine_ls_number_parameters 826
_refine_ls_number_reflns 14521
_refine_ls_number_restraints 234
_refine_ls_restrained_S_all 1.119
_refine_ls_R_factor_all 0.1050
_refine_ls_R_factor_gt 0.0679
_refine_ls_shift/su_max 0.003
_refine_ls_shift/su_mean 0.000
_refine_ls_structure_factor_coef Fsqd
_refine_ls_weighting_details 'w=1/[\s^2^(Fo^2^)+(0.0268P)^2^+16.5563P] where P=(Fo^2^+2Fc^2^)/3'
_refine_ls_weighting_scheme calc
_refine_ls_wR_factor_gt 0.1304
_refine_ls_wR_factor_ref 0.1459
_reflns_Friedel_coverage 0.000
_reflns_number_gt 9788
_reflns_number_total 14521
_reflns_threshold_expression 'I > 2\s(I)'
_cod_data_source_file c7ce01797a2.cif
_cod_data_source_block 1
_cod_depositor_comments 'Adding full bibliography for 7229799--7229802.cif.'
_cod_original_cell_volume 3159.52(15)
_cod_database_code 7229799
_shelx_shelxl_version_number 2014/7
_shelx_space_group_comment
;
The symmetry employed for this shelxl refinement is uniquely defined
by the following loop, which should always be used as a source of
symmetry information in preference to the above space-group names.
They are only intended as comments.
;
_reflns_odcompleteness_completeness 99.81
_reflns_odcompleteness_iscentric 1
_reflns_odcompleteness_theta 26.32
_olex2_refinement_description
;
1. Fixed Uiso
 At 1.2 times of:
  All C(H) groups, All C(H,H) groups
 At 1.5 times of:
  All C(H,H,H) groups, All O(H,H) groups
2. Uiso/Uaniso restraints and constraints
F1 \\sim F2 \\sim F3 \\sim F1' \\sim F2' \\sim F3': within 2A with sigma of
0.04 and sigma for terminal atoms of 0.08
F7 \\sim F7' \\sim F8 \\sim F8' \\sim F9 \\sim F9': within 2A with sigma of
0.04 and sigma for terminal atoms of 0.08
F10 \\sim F10' \\sim F11 \\sim F11' \\sim F12 \\sim F12': within 2A with sigma
of 0.04 and sigma for terminal atoms of 0.08
Uanis(F1) \\sim Ueq, Uanis(F1') \\sim Ueq, Uanis(F2) \\sim Ueq, Uanis(F2')
\\sim Ueq, Uanis(F3) \\sim Ueq, Uanis(F3') \\sim Ueq, Uanis(F4) \\sim Ueq,
Uanis(F5) \\sim Ueq, Uanis(F6) \\sim Ueq, Uanis(F7) \\sim Ueq, Uanis(F7') \\sim
Ueq, Uanis(F8) \\sim Ueq, Uanis(F8') \\sim Ueq, Uanis(F9) \\sim Ueq, Uanis(F9')
\\sim Ueq, Uanis(F10) \\sim Ueq, Uanis(F10') \\sim Ueq, Uanis(F11) \\sim Ueq,
Uanis(F11') \\sim Ueq, Uanis(F12) \\sim Ueq, Uanis(F12') \\sim Ueq: with sigma
of 0.05 and sigma for terminal atoms of 0.1
Uanis(F1) = Uanis(F2) = Uanis(F3) = Uanis(F1') = Uanis(F2') = Uanis(F3')
Uanis(F7) = Uanis(F7') = Uanis(F8) = Uanis(F8') = Uanis(F9) = Uanis(F9')
Uanis(F10) = Uanis(F10') = Uanis(F11) = Uanis(F11') = Uanis(F12) = Uanis(F12')
3. Others
 Sof(F1)=Sof(F2)=Sof(F3)=1-FVAR(1)
 Sof(F1')=Sof(F2')=Sof(F3')=FVAR(1)
 Sof(F7)=Sof(F8)=Sof(F9)=1-FVAR(2)
 Sof(F7')=Sof(F8')=Sof(F9')=FVAR(2)
 Sof(F10)=Sof(F11)=Sof(F12)=1-FVAR(3)
 Sof(F10')=Sof(F11')=Sof(F12')=FVAR(3)
4.a Rotating group:
 O11(H11A,H11B)
4.b Secondary CH2 refined with riding coordinates:
 C63(H63A,H63B)
4.c Aromatic/amide H refined with riding coordinates:
 C2(H2), C3(H3), C4(H4), C5(H5), C7(H7), C9(H9), C10(H10), C11(H11), C12(H12),
 C14(H14), C16(H16), C17(H17), C18(H18), C19(H19), C23(H23), C26(H26), C27(H27),
  C28(H28), C29(H29), C30(H30), C33(H33), C36(H36), C37(H37), C38(H38),
 C39(H39), C40(H40), C43(H43), C46(H46), C47(H47), C48(H48), C49(H49), C50(H50),
  C53(H53), C56(H56), C57(H57), C58(H58), C59(H59), C60(H60), C62(H62)
4.d Idealised Me refined as rotating group:
 C61(H61A,H61B,H61C), C64(H64A,H64B,H64C)
;
_olex2_submission_special_instructions 'No special instructions were received'

loop_
_space_group_symop_operation_xyz
'x, y, z'
'-x, -y, -z'

loop_
_atom_site_label
_atom_site_type_symbol
_atom_site_fract_x
_atom_site_fract_y
_atom_site_fract_z
_atom_site_U_iso_or_equiv
_atom_site_adp_type
_atom_site_occupancy
_atom_site_site_symmetry_order
_atom_site_calc_flag
_atom_site_refinement_flags_posn
_atom_site_refinement_flags_adp
_atom_site_refinement_flags_occupancy
Dy2 Dy 0.37614(4) 0.17523(3) 0.22256(2) 0.04873(12) Uani 1 1 d . . .
Dy1 Dy 0.56018(4) 0.41600(3) 0.27178(2) 0.04946(12) Uani 1 1 d . . .
F1 F 0.7792(14) 0.7482(12) 0.4267(8) 0.134(3) Uani 0.630(10) 1 d . U P
F1' F 0.865(2) 0.604(2) 0.4206(14) 0.134(3) Uani 0.370(10) 1 d . U P
F2 F 0.8016(15) 0.6019(13) 0.4459(7) 0.134(3) Uani 0.630(10) 1 d . U P
F2' F 0.845(2) 0.742(2) 0.3787(12) 0.134(3) Uani 0.370(10) 1 d . U P
F3 F 0.8923(14) 0.6644(12) 0.3686(7) 0.134(3) Uani 0.630(10) 1 d . U P
F3' F 0.746(2) 0.706(2) 0.4565(12) 0.134(3) Uani 0.370(10) 1 d . U P
F4 F 0.9014(8) 0.5309(10) 0.0841(5) 0.208(6) Uani 1 1 d . U .
F5 F 0.9485(9) 0.5698(9) 0.1776(6) 0.191(5) Uani 1 1 d . U .
F6 F 0.9411(8) 0.4278(8) 0.1430(5) 0.174(4) Uani 1 1 d . U .
F7 F 0.0379(16) 0.1928(15) 0.3713(11) 0.112(2) Uani 0.526(8) 1 d . U P
F7' F 0.0574(13) 0.0246(14) 0.3842(10) 0.112(2) Uani 0.474(8) 1 d . U P
F8 F 0.0782(12) 0.0771(14) 0.4290(9) 0.112(2) Uani 0.526(8) 1 d . U P
F8' F 0.0090(18) 0.1614(17) 0.3573(12) 0.112(2) Uani 0.474(8) 1 d . U P
F9 F 0.0181(12) 0.0419(12) 0.3360(8) 0.112(2) Uani 0.526(8) 1 d . U P
F9' F 0.1028(13) 0.1536(14) 0.4421(9) 0.112(2) Uani 0.474(8) 1 d . U P
F10 F 0.0923(17) -0.0196(14) 0.0688(8) 0.126(3) Uani 0.516(8) 1 d . U P
F10' F 0.1004(15) -0.1643(15) 0.1355(9) 0.126(3) Uani 0.484(8) 1 d . U P
F11 F 0.0456(16) -0.0847(14) 0.1533(9) 0.126(3) Uani 0.516(8) 1 d . U P
F11' F 0.1634(16) -0.1135(15) 0.0518(9) 0.126(3) Uani 0.484(8) 1 d . U P
F12 F 0.1439(15) -0.1655(14) 0.0854(10) 0.126(3) Uani 0.516(8) 1 d . U P
F12' F 0.0428(17) -0.0365(15) 0.1119(11) 0.126(3) Uani 0.484(8) 1 d . U P
O5 O 0.4507(6) 0.5526(4) 0.2910(3) 0.0680(17) Uani 1 1 d . . .
O8 O 0.2216(5) 0.1398(4) 0.2929(3) 0.0597(15) Uani 1 1 d . . .
O6 O 0.6860(6) 0.5324(4) 0.3350(3) 0.0667(17) Uani 1 1 d . . .
O10 O 0.4888(6) 0.0514(4) 0.1896(3) 0.0746(19) Uani 1 1 d . . .
O9 O 0.2440(6) 0.0608(5) 0.1626(3) 0.0713(18) Uani 1 1 d . . .
O7 O 0.4702(5) 0.1337(5) 0.3115(3) 0.0675(17) Uani 1 1 d . . .
O4 O 0.4852(6) 0.4553(5) 0.1744(3) 0.0699(17) Uani 1 1 d . . .
O11 O 0.3353(8) 0.2605(5) 0.1350(3) 0.096(2) Uani 1 1 d . . .
H11A H 0.2547 0.2780 0.1336 0.144 Uiso 1 1 d GR . .
H11B H 0.3372 0.2218 0.0978 0.144 Uiso 1 1 d GR . .
O3 O 0.7333(6) 0.4555(5) 0.2104(3) 0.0669(16) Uani 1 1 d . . .
O1 O 0.5669(5) 0.2653(4) 0.2163(2) 0.0495(13) Uani 1 1 d . . .
O2 O 0.3631(5) 0.3313(4) 0.2672(3) 0.0520(14) Uani 1 1 d . . .
N2 N 0.4871(7) 0.3802(5) 0.3796(3) 0.0555(17) Uani 1 1 d . . .
C1 C 0.6756(8) 0.2336(5) 0.1964(4) 0.0479(19) Uani 1 1 d . . .
C2 C 0.6876(10) 0.2023(7) 0.1334(4) 0.067(3) Uani 1 1 d . . .
H2 H 0.6217 0.2038 0.1055 0.081 Uiso 1 1 calc R . .
C3 C 0.7994(11) 0.1688(8) 0.1129(5) 0.085(3) Uani 1 1 d . . .
H3 H 0.8089 0.1504 0.0707 0.101 Uiso 1 1 calc R . .
C4 C 0.8952(10) 0.1625(8) 0.1540(6) 0.082(3) Uani 1 1 d . . .
H4 H 0.9688 0.1392 0.1397 0.099 Uiso 1 1 calc R . .
C5 C 0.8827(9) 0.1905(7) 0.2164(5) 0.071(3) Uani 1 1 d . . .
H5 H 0.9470 0.1847 0.2444 0.085 Uiso 1 1 calc R . .
C6 C 0.7718(8) 0.2282(6) 0.2379(4) 0.055(2) Uani 1 1 d . . .
C7 C 0.7644(7) 0.2550(7) 0.3040(5) 0.062(2) Uani 1 1 d . . .
H7 H 0.8158 0.2258 0.3302 0.074 Uiso 1 1 calc R . .
C8 C 0.6929(8) 0.3356(6) 0.3960(4) 0.056(2) Uani 1 1 d . . .
C9 C 0.7929(9) 0.3253(7) 0.4356(5) 0.074(3) Uani 1 1 d . . .
H9 H 0.8656 0.3038 0.4187 0.089 Uiso 1 1 calc R . .
C10 C 0.7866(11) 0.3458(8) 0.4982(5) 0.081(3) Uani 1 1 d . . .
H10 H 0.8550 0.3404 0.5238 0.098 Uiso 1 1 calc R . .
C11 C 0.6778(11) 0.3746(8) 0.5235(5) 0.082(3) Uani 1 1 d . . .
H11 H 0.6727 0.3854 0.5667 0.099 Uiso 1 1 calc R . .
C12 C 0.5776(10) 0.3879(7) 0.4876(4) 0.070(3) Uani 1 1 d . . .
H12 H 0.5060 0.4095 0.5056 0.084 Uiso 1 1 calc R . .
C13 C 0.5854(9) 0.3680(6) 0.4227(4) 0.061(2) Uani 1 1 d . . .
C14 C 0.3733(9) 0.3787(7) 0.3985(4) 0.068(3) Uani 1 1 d . . .
H14 H 0.3595 0.3701 0.4405 0.081 Uiso 1 1 calc R . .
C15 C 0.2654(7) 0.3891(6) 0.3600(4) 0.054(2) Uani 1 1 d . . .
C16 C 0.1589(9) 0.4215(7) 0.3884(5) 0.070(3) Uani 1 1 d . . .
H16 H 0.1583 0.4352 0.4316 0.084 Uiso 1 1 calc R . .
C17 C 0.0543(9) 0.4335(7) 0.3532(6) 0.077(3) Uani 1 1 d . . .
H17 H -0.0149 0.4579 0.3720 0.092 Uiso 1 1 calc R . .
C18 C 0.0549(9) 0.4090(7) 0.2907(6) 0.074(3) Uani 1 1 d . . .
H18 H -0.0156 0.4155 0.2669 0.089 Uiso 1 1 calc R . .
C19 C 0.1559(8) 0.3750(6) 0.2620(4) 0.060(2) Uani 1 1 d . . .
H19 H 0.1526 0.3580 0.2191 0.072 Uiso 1 1 calc R . .
C20 C 0.2649(7) 0.3653(5) 0.2957(4) 0.0474(19) Uani 1 1 d . . .
C21 C 0.7842(15) 0.6606(10) 0.3974(8) 0.109(5) Uani 1 1 d . . .
C22 C 0.6733(10) 0.6142(7) 0.3596(4) 0.066(3) Uani 1 1 d . . .
C23 C 0.5752(10) 0.6701(7) 0.3547(5) 0.078(3) Uani 1 1 d . . .
H23 H 0.5798 0.7319 0.3763 0.094 Uiso 1 1 calc R . .
C24 C 0.4689(10) 0.6368(7) 0.3182(4) 0.065(2) Uani 1 1 d . . .
C25 C 0.3674(11) 0.7009(7) 0.3106(5) 0.071(3) Uani 1 1 d . . .
C26 C 0.3876(12) 0.8011(8) 0.3196(6) 0.093(4) Uani 1 1 d . . .
H26 H 0.4669 0.8304 0.3311 0.112 Uiso 1 1 calc R . .
C27 C 0.2942(16) 0.8582(9) 0.3120(7) 0.118(5) Uani 1 1 d . . .
H27 H 0.3101 0.9261 0.3169 0.142 Uiso 1 1 calc R . .
C28 C 0.1770(16) 0.8151(12) 0.2971(8) 0.131(6) Uani 1 1 d . . .
H28 H 0.1114 0.8531 0.2926 0.157 Uiso 1 1 calc R . .
C29 C 0.1572(13) 0.7144(10) 0.2888(8) 0.128(5) Uani 1 1 d . . .
H29 H 0.0776 0.6843 0.2786 0.154 Uiso 1 1 calc R . .
C30 C 0.2529(12) 0.6587(8) 0.2953(6) 0.103(4) Uani 1 1 d . . .
H30 H 0.2386 0.5909 0.2890 0.123 Uiso 1 1 calc R . .
C31 C 0.8824(13) 0.5055(13) 0.1398(7) 0.105(4) Uani 1 1 d . . .
C32 C 0.7489(10) 0.4903(7) 0.1589(5) 0.072(3) Uani 1 1 d . . .
C33 C 0.6611(10) 0.5165(8) 0.1201(5) 0.078(3) Uani 1 1 d . . .
H33 H 0.6874 0.5429 0.0834 0.094 Uiso 1 1 calc R . .
C34 C 0.5320(9) 0.5061(6) 0.1319(4) 0.059(2) Uani 1 1 d . . .
C35 C 0.4426(9) 0.5548(7) 0.0956(5) 0.066(2) Uani 1 1 d . . .
C36 C 0.3255(10) 0.5581(10) 0.1162(7) 0.121(5) Uani 1 1 d . . .
H36 H 0.3012 0.5280 0.1520 0.145 Uiso 1 1 calc R . .
C37 C 0.2411(15) 0.6056(13) 0.0848(10) 0.160(7) Uani 1 1 d . . .
H37 H 0.1596 0.6067 0.0987 0.192 Uiso 1 1 calc R . .
C38 C 0.2791(17) 0.6516(11) 0.0324(9) 0.136(6) Uani 1 1 d . . .
H38 H 0.2233 0.6844 0.0110 0.164 Uiso 1 1 calc R . .
C39 C 0.3948(17) 0.6489(11) 0.0127(7) 0.130(6) Uani 1 1 d . . .
H39 H 0.4202 0.6791 -0.0229 0.156 Uiso 1 1 calc R . .
C40 C 0.4763(13) 0.6019(9) 0.0447(6) 0.104(4) Uani 1 1 d . . .
H40 H 0.5581 0.6021 0.0310 0.125 Uiso 1 1 calc R . .
C41 C 0.0951(13) 0.1148(11) 0.3762(7) 0.101(4) Uani 1 1 d . . .
C42 C 0.2221(8) 0.1283(6) 0.3500(5) 0.057(2) Uani 1 1 d . . .
C43 C 0.3217(8) 0.1215(7) 0.3894(5) 0.064(2) Uani 1 1 d . . .
H43 H 0.3080 0.1181 0.4319 0.077 Uiso 1 1 calc R . .
C44 C 0.4430(9) 0.1195(6) 0.3668(4) 0.058(2) Uani 1 1 d . . .
C45 C 0.5460(9) 0.0947(7) 0.4073(5) 0.070(3) Uani 1 1 d . . .
C46 C 0.5514(11) 0.1180(9) 0.4702(5) 0.093(4) Uani 1 1 d . . .
H46 H 0.4873 0.1489 0.4896 0.111 Uiso 1 1 calc R . .
C47 C 0.6519(16) 0.0963(13) 0.5060(7) 0.128(6) Uani 1 1 d . . .
H47 H 0.6565 0.1141 0.5488 0.153 Uiso 1 1 calc R . .
C48 C 0.7413(15) 0.0495(15) 0.4777(10) 0.154(9) Uani 1 1 d . . .
H48 H 0.8078 0.0341 0.5016 0.185 Uiso 1 1 calc R . .
C49 C 0.7387(11) 0.0231(11) 0.4143(8) 0.124(6) Uani 1 1 d . . .
H49 H 0.8008 -0.0110 0.3956 0.149 Uiso 1 1 calc R . .
C50 C 0.6419(10) 0.0487(8) 0.3796(6) 0.090(3) Uani 1 1 d . . .
H50 H 0.6408 0.0347 0.3365 0.107 Uiso 1 1 calc R . .
C51 C 0.2570(10) -0.0269(7) 0.1430(4) 0.069(3) Uani 1 1 d . . .
C52 C 0.1385(14) -0.0750(10) 0.1090(9) 0.119(6) Uani 1 1 d . . .
C53 C 0.3536(9) -0.0795(7) 0.1483(5) 0.075(3) Uani 1 1 d . . .
H53 H 0.3438 -0.1457 0.1345 0.089 Uiso 1 1 calc R . .
C54 C 0.4698(8) -0.0386(6) 0.1742(4) 0.059(2) Uani 1 1 d . . .
C55 C 0.5730(8) -0.0977(6) 0.1850(4) 0.060(2) Uani 1 1 d . . .
C56 C 0.5566(11) -0.1979(8) 0.1836(6) 0.090(3) Uani 1 1 d . . .
H56 H 0.4797 -0.2320 0.1724 0.108 Uiso 1 1 calc R . .
C57 C 0.6564(15) -0.2475(10) 0.1992(7) 0.115(5) Uani 1 1 d . . .
H57 H 0.6456 -0.3156 0.1976 0.138 Uiso 1 1 calc R . .
C58 C 0.7672(14) -0.2012(11) 0.2164(7) 0.109(4) Uani 1 1 d . . .
H58 H 0.8321 -0.2364 0.2272 0.131 Uiso 1 1 calc R . .
C59 C 0.7847(11) -0.1017(10) 0.2180(6) 0.101(4) Uani 1 1 d . . .
H59 H 0.8622 -0.0684 0.2292 0.121 Uiso 1 1 calc R . .
C60 C 0.6871(10) -0.0508(8) 0.2031(5) 0.083(3) Uani 1 1 d . . .
H60 H 0.6989 0.0172 0.2053 0.099 Uiso 1 1 calc R . .
C62 C 0.272(2) 0.1344(17) -0.0255(9) 0.179(8) Uani 1 1 d . . .
H62 H 0.2201 0.1097 -0.0593 0.214 Uiso 1 1 calc R . .
C63 C 0.1398(19) 0.2435(16) -0.0041(8) 0.173(8) Uani 1 1 d . . .
H63A H 0.1461 0.2637 -0.0462 0.207 Uiso 1 1 calc R . .
H63B H 0.0737 0.1901 -0.0038 0.207 Uiso 1 1 calc R . .
C61 C 0.388(2) 0.0975(17) -0.0052(9) 0.204(9) Uani 1 1 d . . .
H61A H 0.4581 0.1362 -0.0208 0.306 Uiso 1 1 calc GR . .
H61B H 0.3884 0.0304 -0.0213 0.306 Uiso 1 1 calc GR . .
H61C H 0.3918 0.1020 0.0396 0.306 Uiso 1 1 calc GR . .
C64 C 0.112(2) 0.321(2) 0.0368(12) 0.279(16) Uani 1 1 d . . .
H64A H 0.0317 0.3400 0.0262 0.419 Uiso 1 1 calc GR . .
H64B H 0.1743 0.3757 0.0338 0.419 Uiso 1 1 calc GR . .
H64C H 0.1111 0.3020 0.0787 0.419 Uiso 1 1 calc GR . .
O12 O 0.2570(10) 0.2110(8) 0.0149(4) 0.121(3) Uani 1 1 d . . .
N1 N 0.6909(6) 0.3176(5) 0.3311(3) 0.0517(16) Uani 1 1 d . . .

loop_
_atom_site_aniso_label
_atom_site_aniso_U_11
_atom_site_aniso_U_22
_atom_site_aniso_U_33
_atom_site_aniso_U_23
_atom_site_aniso_U_13
_atom_site_aniso_U_12
Dy2 0.0546(2) 0.0415(2) 0.0497(2) -0.00203(17) -0.00892(18) 0.00860(17)
Dy1 0.0633(3) 0.0399(2) 0.0453(2) 0.00173(17) -0.00701(18) 0.00798(18)
F1 0.114(6) 0.148(6) 0.129(6) -0.017(5) -0.015(5) -0.019(5)
F1' 0.114(6) 0.148(6) 0.129(6) -0.017(5) -0.015(5) -0.019(5)
F2 0.114(6) 0.148(6) 0.129(6) -0.017(5) -0.015(5) -0.019(5)
F2' 0.114(6) 0.148(6) 0.129(6) -0.017(5) -0.015(5) -0.019(5)
F3 0.114(6) 0.148(6) 0.129(6) -0.017(5) -0.015(5) -0.019(5)
F3' 0.114(6) 0.148(6) 0.129(6) -0.017(5) -0.015(5) -0.019(5)
F4 0.101(6) 0.388(17) 0.160(9) 0.152(11) 0.038(6) 0.033(8)
F5 0.096(6) 0.202(11) 0.256(13) -0.028(10) 0.025(7) -0.043(7)
F6 0.113(7) 0.206(10) 0.221(11) 0.054(9) 0.058(7) 0.075(7)
F7 0.065(4) 0.129(6) 0.149(7) 0.040(5) 0.023(4) 0.013(4)
F7' 0.065(4) 0.129(6) 0.149(7) 0.040(5) 0.023(4) 0.013(4)
F8 0.065(4) 0.129(6) 0.149(7) 0.040(5) 0.023(4) 0.013(4)
F8' 0.065(4) 0.129(6) 0.149(7) 0.040(5) 0.023(4) 0.013(4)
F9 0.065(4) 0.129(6) 0.149(7) 0.040(5) 0.023(4) 0.013(4)
F9' 0.065(4) 0.129(6) 0.149(7) 0.040(5) 0.023(4) 0.013(4)
F10 0.101(5) 0.130(6) 0.133(7) -0.019(6) -0.031(5) -0.023(4)
F10' 0.101(5) 0.130(6) 0.133(7) -0.019(6) -0.031(5) -0.023(4)
F11 0.101(5) 0.130(6) 0.133(7) -0.019(6) -0.031(5) -0.023(4)
F11' 0.101(5) 0.130(6) 0.133(7) -0.019(6) -0.031(5) -0.023(4)
F12 0.101(5) 0.130(6) 0.133(7) -0.019(6) -0.031(5) -0.023(4)
F12' 0.101(5) 0.130(6) 0.133(7) -0.019(6) -0.031(5) -0.023(4)
O5 0.069(4) 0.046(4) 0.086(5) -0.013(3) 0.004(3) 0.005(3)
O8 0.051(4) 0.061(4) 0.068(4) 0.006(3) -0.005(3) 0.011(3)
O6 0.074(4) 0.049(4) 0.074(4) -0.009(3) -0.008(3) 0.003(3)
O10 0.060(4) 0.040(3) 0.120(6) -0.015(4) -0.003(4) 0.005(3)
O9 0.063(4) 0.059(4) 0.086(5) -0.020(4) -0.009(3) 0.002(3)
O7 0.055(4) 0.081(5) 0.071(4) 0.033(3) -0.006(3) 0.007(3)
O4 0.079(5) 0.074(4) 0.060(4) 0.024(3) -0.007(3) 0.012(3)
O11 0.127(7) 0.076(5) 0.084(5) 0.013(4) -0.049(5) 0.000(4)
O3 0.071(4) 0.068(4) 0.062(4) 0.015(3) -0.003(3) 0.000(3)
O1 0.055(3) 0.047(3) 0.047(3) 0.000(2) 0.002(3) 0.008(3)
O2 0.057(3) 0.042(3) 0.057(3) -0.002(3) 0.001(3) 0.014(3)
N2 0.054(4) 0.054(4) 0.058(4) -0.001(3) -0.005(3) 0.007(3)
C1 0.057(5) 0.039(4) 0.047(5) 0.004(3) 0.005(4) -0.001(4)
C2 0.085(7) 0.068(6) 0.048(5) 0.003(4) 0.011(5) 0.009(5)
C3 0.107(9) 0.082(8) 0.065(7) -0.002(6) 0.032(6) 0.016(7)
C4 0.066(7) 0.081(8) 0.100(9) 0.001(7) 0.024(6) 0.016(6)
C5 0.060(6) 0.065(6) 0.089(8) 0.002(5) -0.002(5) 0.010(5)
C6 0.052(5) 0.039(4) 0.071(6) 0.002(4) -0.014(4) -0.002(4)
C7 0.032(4) 0.070(6) 0.086(7) 0.012(5) -0.010(4) 0.010(4)
C8 0.063(6) 0.051(5) 0.055(5) 0.006(4) -0.003(4) 0.005(4)
C9 0.069(6) 0.082(7) 0.070(7) 0.008(5) -0.019(5) 0.009(5)
C10 0.083(8) 0.102(9) 0.056(6) 0.007(6) -0.017(5) -0.002(6)
C11 0.102(9) 0.092(8) 0.052(6) 0.006(5) -0.006(6) 0.007(7)
C12 0.079(7) 0.080(7) 0.049(5) 0.000(5) -0.004(5) 0.012(5)
C13 0.068(6) 0.055(5) 0.060(5) 0.006(4) -0.010(5) 0.001(4)
C14 0.076(7) 0.067(6) 0.058(6) -0.003(5) 0.004(5) 0.006(5)
C15 0.046(5) 0.051(5) 0.064(5) -0.005(4) -0.004(4) 0.008(4)
C16 0.068(6) 0.063(6) 0.078(7) -0.009(5) 0.019(5) 0.011(5)
C17 0.051(6) 0.063(6) 0.119(10) 0.011(6) 0.020(6) 0.018(5)
C18 0.056(6) 0.054(6) 0.114(9) 0.011(6) -0.019(6) 0.007(5)
C19 0.059(6) 0.053(5) 0.067(6) 0.001(4) -0.005(5) 0.010(4)
C20 0.056(5) 0.028(4) 0.058(5) -0.002(3) -0.004(4) 0.008(3)
C21 0.130(12) 0.065(8) 0.124(12) -0.033(8) -0.012(10) 0.003(8)
C22 0.084(7) 0.055(6) 0.056(5) 0.002(5) 0.005(5) -0.012(5)
C23 0.091(8) 0.055(6) 0.083(7) -0.020(5) -0.001(6) 0.003(5)
C24 0.084(7) 0.050(6) 0.060(6) 0.003(4) 0.014(5) 0.010(5)
C25 0.097(8) 0.051(6) 0.067(6) 0.010(5) 0.017(6) 0.013(5)
C26 0.107(9) 0.056(7) 0.118(10) -0.004(6) 0.002(7) 0.025(6)
C27 0.151(14) 0.063(8) 0.142(13) -0.008(8) 0.000(11) 0.032(9)
C28 0.130(13) 0.112(12) 0.155(14) -0.019(11) -0.006(11) 0.061(10)
C29 0.102(10) 0.092(10) 0.190(16) -0.018(10) -0.011(10) 0.032(8)
C30 0.090(9) 0.061(7) 0.156(12) -0.015(7) -0.016(8) 0.026(6)
C31 0.080(9) 0.129(12) 0.114(11) 0.042(10) 0.018(8) 0.015(9)
C32 0.074(7) 0.068(7) 0.077(7) 0.013(5) 0.006(6) 0.006(5)
C33 0.073(7) 0.099(8) 0.068(7) 0.031(6) 0.011(5) 0.014(6)
C34 0.069(6) 0.053(5) 0.056(5) 0.002(4) -0.004(4) 0.013(4)
C35 0.071(7) 0.059(6) 0.068(6) 0.009(5) -0.007(5) 0.009(5)
C36 0.053(7) 0.155(13) 0.171(14) 0.100(11) -0.005(8) 0.017(7)
C37 0.104(12) 0.151(16) 0.24(2) 0.096(15) 0.003(13) 0.014(11)
C38 0.130(14) 0.112(12) 0.177(17) 0.048(11) -0.046(13) 0.035(11)
C39 0.164(16) 0.136(13) 0.107(11) 0.042(9) -0.010(11) 0.070(12)
C40 0.127(11) 0.111(10) 0.084(8) 0.030(7) -0.010(7) 0.049(8)
C41 0.091(9) 0.112(11) 0.115(11) 0.059(9) 0.022(8) 0.038(8)
C42 0.054(5) 0.046(5) 0.075(6) 0.014(4) 0.010(5) 0.014(4)
C43 0.058(6) 0.071(6) 0.067(6) 0.018(5) 0.007(5) 0.016(5)
C44 0.069(6) 0.038(4) 0.067(6) 0.016(4) -0.018(5) 0.001(4)
C45 0.060(6) 0.070(6) 0.081(7) 0.033(5) -0.017(5) -0.008(5)
C46 0.099(9) 0.099(9) 0.079(8) 0.030(6) -0.027(7) -0.009(7)
C47 0.117(12) 0.161(15) 0.102(11) 0.060(10) -0.048(10) -0.038(11)
C48 0.091(12) 0.21(2) 0.171(19) 0.128(16) -0.057(12) -0.028(12)
C49 0.059(8) 0.158(14) 0.170(15) 0.095(12) -0.011(9) 0.019(8)
C50 0.059(7) 0.102(9) 0.114(9) 0.051(7) -0.008(6) 0.005(6)
C51 0.089(7) 0.051(6) 0.060(6) -0.010(5) -0.002(5) -0.016(5)
C52 0.110(11) 0.068(8) 0.169(15) -0.058(9) -0.029(11) 0.019(8)
C53 0.074(7) 0.050(6) 0.096(8) -0.018(5) -0.004(6) 0.012(5)
C54 0.062(6) 0.047(5) 0.066(6) -0.008(4) 0.018(5) 0.011(4)
C55 0.056(6) 0.046(5) 0.077(6) -0.009(4) 0.016(5) 0.009(4)
C56 0.096(9) 0.056(7) 0.114(9) -0.008(6) 0.013(7) 0.007(6)
C57 0.133(13) 0.068(8) 0.149(13) 0.013(8) 0.008(11) 0.034(9)
C58 0.113(11) 0.095(10) 0.125(11) 0.001(9) -0.002(9) 0.047(9)
C59 0.077(8) 0.093(9) 0.132(11) -0.003(8) -0.010(7) 0.015(7)
C60 0.079(8) 0.057(6) 0.113(9) 0.005(6) -0.001(6) 0.017(6)
C62 0.19(2) 0.22(2) 0.120(14) -0.056(15) -0.039(13) 0.037(17)
C63 0.171(18) 0.23(2) 0.120(14) -0.011(14) -0.079(13) 0.045(16)
C61 0.23(3) 0.25(3) 0.131(16) 0.008(16) 0.022(16) 0.07(2)
C64 0.22(3) 0.43(5) 0.19(3) -0.07(3) -0.04(2) 0.13(3)
O12 0.151(9) 0.132(8) 0.078(6) -0.003(6) -0.018(6) 0.008(7)
N1 0.061(4) 0.045(4) 0.047(4) 0.005(3) -0.009(3) -0.001(3)

loop_
_atom_type_symbol
_atom_type_description
_atom_type_scat_dispersion_real
_atom_type_scat_dispersion_imag
_atom_type_scat_source
C C 0.0033 0.0016 'International Tables Vol C Tables 4.2.6.8 and 6.1.1.4'
H H 0.0000 0.0000 'International Tables Vol C Tables 4.2.6.8 and 6.1.1.4'
Dy Dy -0.1892 4.4098 'International Tables Vol C Tables 4.2.6.8 and 6.1.1.4'
F F 0.0171 0.0103 'International Tables Vol C Tables 4.2.6.8 and 6.1.1.4'
N N 0.0061 0.0033 'International Tables Vol C Tables 4.2.6.8 and 6.1.1.4'
O O 0.0106 0.0060 'International Tables Vol C Tables 4.2.6.8 and 6.1.1.4'

loop_
_geom_angle_atom_site_label_1
_geom_angle_atom_site_label_2
_geom_angle_atom_site_label_3
_geom_angle
O8 Dy2 Dy1 110.67(14)
O8 Dy2 O9 79.2(2)
O8 Dy2 O7 72.4(2)
O8 Dy2 O11 120.4(3)
O8 Dy2 O1 140.89(19)
O10 Dy2 Dy1 115.93(15)
O10 Dy2 O8 116.5(2)
O10 Dy2 O9 72.8(2)
O10 Dy2 O7 75.1(2)
O10 Dy2 O11 107.6(3)
O10 Dy2 O1 81.8(2)
O10 Dy2 O2 151.1(2)
O9 Dy2 Dy1 158.65(17)
O9 Dy2 O11 77.8(2)
O7 Dy2 Dy1 80.73(16)
O7 Dy2 O9 120.6(2)
O7 Dy2 O11 160.6(2)
O7 Dy2 O1 80.5(2)
O11 Dy2 Dy1 80.95(16)
O1 Dy2 Dy1 35.67(12)
O1 Dy2 O9 139.8(2)
O1 Dy2 O11 81.0(2)
O2 Dy2 Dy1 35.66(14)
O2 Dy2 O8 81.6(2)
O2 Dy2 O9 135.1(2)
O2 Dy2 O7 90.8(2)
O2 Dy2 O11 77.8(2)
O2 Dy2 O1 70.95(18)
O5 Dy1 Dy2 117.77(15)
O5 Dy1 O4 72.8(2)
O5 Dy1 O3 109.8(2)
O5 Dy1 N2 83.0(2)
O5 Dy1 N1 137.9(2)
O6 Dy1 Dy2 158.12(16)
O6 Dy1 O5 72.3(2)
O6 Dy1 O4 120.2(2)
O6 Dy1 O3 75.7(2)
O6 Dy1 N2 78.0(2)
O6 Dy1 N1 76.1(2)
O4 Dy1 Dy2 81.68(16)
O4 Dy1 N2 141.5(2)
O4 Dy1 N1 148.9(2)
O3 Dy1 Dy2 114.89(15)
O3 Dy1 O4 72.5(2)
O3 Dy1 N2 145.3(2)
O3 Dy1 N1 88.2(2)
O1 Dy1 Dy2 35.46(13)
O1 Dy1 O5 146.5(2)
O1 Dy1 O6 140.7(2)
O1 Dy1 O4 81.4(2)
O1 Dy1 O3 81.4(2)
O1 Dy1 O2 70.45(17)
O1 Dy1 N2 106.0(2)
O1 Dy1 N1 71.6(2)
O2 Dy1 Dy2 35.37(12)
O2 Dy1 O5 83.62(19)
O2 Dy1 O6 141.3(2)
O2 Dy1 O4 78.6(2)
O2 Dy1 O3 142.2(2)
O2 Dy1 N2 69.2(2)
O2 Dy1 N1 105.5(2)
N2 Dy1 Dy2 83.88(15)
N1 Dy1 Dy2 84.93(15)
N1 Dy1 N2 63.5(2)
F2' F1 C21 61.9(16)
F3' F1 F2' 137(3)
F3' F1 C21 78(2)
F2 F1' F3 130(4)
F2 F1' C21 74(3)
C21 F1' F3 56.1(17)
F1' F2 F3' 112(3)
F1' F2 C21 68(3)
C21 F2 F3' 57.2(13)
F1 F2' C21 61.4(16)
F3 F2' F1 116(3)
F3 F2' C21 62.1(17)
F2' F3 F1' 109(2)
F2' F3 C21 62.6(16)
C21 F3 F1' 57.6(14)
F1 F3' F2 110(3)
F1 F3' C21 63(2)
C21 F3' F2 53.8(12)
F8' F7 C41 73(4)
F8 F7' F9 129(2)
F8 F7' C41 63.3(14)
F9 F7' C41 72.3(15)
F7' F8 C41 63.4(14)
F9' F8 F7' 139(2)
F9' F8 C41 76.1(16)
F7 F8' F9 138(5)
F7 F8' C41 81(4)
C41 F8' F9 57.0(13)
F7' F9 F8' 95.0(17)
F7' F9 C41 57.9(13)
C41 F9 F8' 46.8(10)
F8 F9' C41 58.7(15)
F12' F10 F11' 104(2)
F12' F10 C52 58.7(16)
C52 F10 F11' 53.7(13)
F11 F10' C52 60.6(14)
F12 F10' F11 115(2)
F12 F10' C52 59.8(15)
F10' F11 C52 63.1(14)
F12' F11 F10' 109(2)
F12' F11 C52 55.7(15)
F12 F11' F10 110(2)
F12 F11' C52 65.1(18)
C52 F11' F10 53.1(12)
F10' F12 C52 69.5(16)
F11' F12 F10' 136(3)
F11' F12 C52 67.4(18)
F10 F12' F11 142(3)
F10 F12' C52 70.0(18)
F11 F12' C52 72.1(19)
C24 O5 Dy1 138.0(6)
C42 O8 Dy2 133.6(6)
C22 O6 Dy1 134.6(6)
C54 O10 Dy2 137.8(6)
C51 O9 Dy2 130.5(6)
C44 O7 Dy2 139.0(6)
C34 O4 Dy1 133.8(6)
C32 O3 Dy1 134.6(7)
Dy2 O1 Dy1 108.9(2)
C1 O1 Dy2 127.9(4)
C1 O1 Dy1 121.8(5)
Dy2 O2 Dy1 109.0(2)
C20 O2 Dy2 127.0(5)
C20 O2 Dy1 123.2(4)
C13 N2 Dy1 114.4(6)
C14 N2 Dy1 125.5(6)
C14 N2 C13 120.0(8)
O1 C1 C2 119.2(8)
O1 C1 C6 120.6(7)
C6 C1 C2 120.1(8)
C1 C2 C3 119.3(9)
C4 C3 C2 120.9(10)
C3 C4 C5 120.0(10)
C4 C5 C6 120.0(9)
C1 C6 C5 119.6(9)
C1 C6 C7 123.3(8)
C5 C6 C7 117.1(8)
N1 C7 C6 126.1(8)
C13 C8 C9 117.9(8)
C13 C8 N1 116.3(8)
N1 C8 C9 125.8(8)
C10 C9 C8 121.4(10)
C9 C10 C11 119.3(10)
C12 C11 C10 122.3(10)
C11 C12 C13 118.0(10)
C8 C13 N2 115.5(8)
C8 C13 C12 120.9(8)
C12 C13 N2 123.6(9)
N2 C14 C15 125.7(9)
C16 C15 C14 119.1(8)
C20 C15 C14 121.2(8)
C20 C15 C16 119.7(8)
C17 C16 C15 120.9(9)
C18 C17 C16 118.6(9)
C17 C18 C19 121.8(9)
C18 C19 C20 121.2(9)
O2 C20 C15 121.5(7)
O2 C20 C19 120.7(7)
C15 C20 C19 117.8(8)
F1 C21 F1' 116.5(18)
F1 C21 F2 103.2(15)
F1 C21 F2' 56.7(12)
F1 C21 F3 105.9(14)
F1 C21 F3' 39.5(12)
F1 C21 C22 118.8(14)
F1' C21 F2 37.3(13)
F1' C21 F3' 97(2)
F1' C21 C22 120.1(15)
F2 C21 F3' 69.1(15)
F2 C21 C22 107.5(13)
F2' C21 F1' 110(2)
F2' C21 F2 134.4(17)
F2' C21 F3' 95.2(16)
F2' C21 C22 118.0(17)
F3 C21 F1' 66.4(16)
F3 C21 F2 103.4(15)
F3 C21 F2' 55.4(14)
F3 C21 F3' 132.2(15)
F3 C21 C22 116.1(13)
F3' C21 C22 110.9(16)
O6 C22 C21 114.1(10)
O6 C22 C23 129.3(9)
C23 C22 C21 116.6(10)
C22 C23 C24 122.0(9)
O5 C24 C23 123.5(9)
O5 C24 C25 115.5(9)
C23 C24 C25 121.0(9)
C26 C25 C24 122.2(11)
C30 C25 C24 118.5(9)
C30 C25 C26 119.3(11)
C27 C26 C25 121.4(13)
C26 C27 C28 119.3(13)
C27 C28 C29 118.9(13)
C30 C29 C28 120.6(14)
C25 C30 C29 120.4(12)
F4 C31 F5 106.9(14)
F4 C31 F6 105.0(14)
F4 C31 C32 116.0(12)
F5 C31 F6 102.2(13)
F5 C31 C32 112.5(13)
F6 C31 C32 113.1(12)
O3 C32 C31 114.2(10)
O3 C32 C33 128.0(10)
C33 C32 C31 117.9(11)
C32 C33 C34 124.0(10)
O4 C34 C33 122.4(8)
O4 C34 C35 115.9(9)
C33 C34 C35 121.7(9)
C36 C35 C34 119.0(10)
C36 C35 C40 118.3(10)
C40 C35 C34 122.5(10)
C35 C36 C37 120.6(14)
C36 C37 C38 119.1(16)
C39 C38 C37 120.1(15)
C38 C39 C40 119.6(15)
C35 C40 C39 122.2(14)
F7 C41 F9 101.6(14)
F7 C41 F9' 81.6(14)
F7 C41 C42 110.3(13)
F7' C41 F7 133.6(15)
F7' C41 F9 49.9(11)
F7' C41 F9' 98.4(14)
F7' C41 C42 113.5(12)
F8 C41 F7 113.9(16)
F8 C41 F7' 53.3(11)
F8 C41 F9 99.4(14)
F8 C41 F9' 45.2(10)
F8 C41 C42 120.1(12)
F8' C41 F7 25.5(13)
F8' C41 F7' 112.8(16)
F8' C41 F8 116.7(18)
F8' C41 F9 76.1(13)
F8' C41 F9' 99.7(17)
F8' C41 C42 120.7(15)
F9 C41 F9' 138.8(13)
F9 C41 C42 109.2(12)
F9' C41 C42 107.9(13)
O8 C42 C41 113.2(9)
O8 C42 C43 129.1(8)
C43 C42 C41 117.6(10)
C42 C43 C44 121.5(9)
O7 C44 C43 122.6(8)
O7 C44 C45 116.4(9)
C43 C44 C45 120.9(9)
C46 C45 C44 122.9(10)
C46 C45 C50 118.5(10)
C50 C45 C44 118.5(10)
C45 C46 C47 120.9(14)
C48 C47 C46 118.8(16)
C47 C48 C49 122.3(15)
C50 C49 C48 118.0(15)
C49 C50 C45 121.4(13)
O9 C51 C52 110.5(10)
O9 C51 C53 130.5(9)
C53 C51 C52 118.9(9)
F10 C52 F10' 137.2(15)
F10 C52 F11 103.4(15)
F10 C52 F11' 73.2(16)
F10 C52 C51 113.7(14)
F10' C52 C51 108.6(14)
F11 C52 F10' 56.3(14)
F11 C52 C51 107.4(14)
F11' C52 F10' 97.6(13)
F11' C52 F11 138.8(14)
F11' C52 C51 111.4(14)
F12 C52 F10 112.7(17)
F12 C52 F10' 50.7(11)
F12 C52 F11 102.9(17)
F12 C52 F11' 47.4(10)
F12 C52 C51 115.2(13)
F12' C52 F10 51.3(13)
F12' C52 F10' 101(2)
F12' C52 F11 52.3(13)
F12' C52 F11' 114(2)
F12' C52 F12 123.0(16)
F12' C52 C51 121.1(13)
C51 C53 C54 122.5(9)
O10 C54 C53 120.4(8)
O10 C54 C55 116.8(8)
C53 C54 C55 122.8(8)
C56 C55 C54 122.6(9)
C60 C55 C54 118.9(8)
C60 C55 C56 118.2(10)
C55 C56 C57 119.0(11)
C58 C57 C56 122.2(13)
C57 C58 C59 119.4(13)
C58 C59 C60 119.5(12)
C55 C60 C59 121.6(10)
O12 C62 C61 105.0(16)
C64 C63 O12 109.2(16)
C62 O12 C63 104.2(14)
C7 N1 Dy1 123.2(6)
C7 N1 C8 119.7(7)
C8 N1 Dy1 116.9(5)

loop_
_geom_bond_atom_site_label_1
_geom_bond_atom_site_label_2
_geom_bond_distance
Dy2 Dy1 3.7524(5)
Dy2 O8 2.299(6)
Dy2 O10 2.261(6)
Dy2 O9 2.312(6)
Dy2 O7 2.299(6)
Dy2 O11 2.362(7)
Dy2 O1 2.301(5)
Dy2 O2 2.297(5)
Dy1 O5 2.331(6)
Dy1 O6 2.328(6)
Dy1 O4 2.363(6)
Dy1 O3 2.337(6)
Dy1 O1 2.312(5)
Dy1 O2 2.313(5)
Dy1 N2 2.524(7)
Dy1 N1 2.470(7)
F1 F2' 1.26(3)
F1 F3' 0.94(3)
F1 C21 1.319(18)
F1' F2 0.88(3)
F1' F3 1.46(3)
F1' C21 1.34(3)
F2 F3' 1.61(3)
F2 C21 1.39(2)
F2' F3 1.23(3)
F2' C21 1.33(3)
F3 C21 1.320(19)
F3' C21 1.45(3)
F4 C31 1.287(15)
F5 C31 1.301(17)
F6 C31 1.304(15)
F7 F8' 0.57(3)
F7 C41 1.30(2)
F7' F8 1.16(2)
F7' F9 1.17(2)
F7' C41 1.29(2)
F8 F9' 1.07(2)
F8 C41 1.292(19)
F8' F9 1.68(3)
F8' C41 1.26(3)
F9 C41 1.45(2)
F9' C41 1.47(2)
F10 F11' 1.59(3)
F10 F12' 1.10(2)
F10 C52 1.33(2)
F10' F11 1.33(2)
F10' F12 1.18(2)
F10' C52 1.42(2)
F11 F12' 1.16(2)
F11 C52 1.39(2)
F11' F12 1.07(2)
F11' C52 1.34(2)
F12 C52 1.31(2)
F12' C52 1.21(2)
O5 C24 1.251(10)
O8 C42 1.251(10)
O6 C22 1.224(10)
O10 C54 1.252(9)
O9 C51 1.267(10)
O7 C44 1.252(10)
O4 C34 1.271(10)
O3 C32 1.249(11)
O1 C1 1.351(9)
O2 C20 1.332(9)
N2 C13 1.434(11)
N2 C14 1.293(11)
C1 C2 1.395(11)
C1 C6 1.375(11)
C2 C3 1.395(13)
C3 C4 1.367(15)
C4 C5 1.375(14)
C5 C6 1.415(12)
C6 C7 1.442(12)
C7 N1 1.331(10)
C8 C9 1.396(12)
C8 C13 1.393(12)
C8 N1 1.394(10)
C9 C10 1.354(13)
C10 C11 1.376(14)
C11 C12 1.359(13)
C12 C13 1.403(12)
C14 C15 1.449(12)
C15 C16 1.398(11)
C15 C20 1.392(11)
C16 C17 1.384(14)
C17 C18 1.357(14)
C18 C19 1.359(12)
C19 C20 1.400(11)
C21 C22 1.496(16)
C22 C23 1.379(14)
C23 C24 1.398(13)
C24 C25 1.491(13)
C25 C26 1.371(13)
C25 C30 1.335(14)
C26 C27 1.356(16)
C27 C28 1.364(18)
C28 C29 1.378(18)
C29 C30 1.360(15)
C31 C32 1.497(16)
C32 C33 1.352(14)
C33 C34 1.411(13)
C34 C35 1.482(12)
C35 C36 1.344(14)
C35 C40 1.352(14)
C36 C37 1.378(18)
C37 C38 1.38(2)
C38 C39 1.32(2)
C39 C40 1.359(16)
C41 C42 1.482(15)
C42 C43 1.377(12)
C43 C44 1.399(12)
C44 C45 1.490(12)
C45 C46 1.363(14)
C45 C50 1.380(14)
C46 C47 1.395(17)
C47 C48 1.34(2)
C48 C49 1.38(2)
C49 C50 1.369(15)
C51 C52 1.528(16)
C51 C53 1.338(13)
C53 C54 1.409(12)
C54 C55 1.472(12)
C55 C56 1.371(13)
C55 C60 1.367(13)
C56 C57 1.386(16)
C57 C58 1.329(17)
C58 C59 1.362(16)
C59 C60 1.373(14)
C62 C61 1.47(2)
C62 O12 1.331(18)
C63 C64 1.39(2)
C63 O12 1.449(18)
